data_4336850
loop_
_publ_author_name
'Niko Fischer'
'Manuel Joas'
'Thomas M. Klap\"otke'
'J\"org Stierstorfer'

_publ_contact_author_address
;
Department Chemie
Ludwig-Maximilians Universit\"at
Butenandtstra\&se 5-13 (Haus D)
D-81377 M\"unchen
Bundesrepublik Deutschland
;
_publ_contact_author_email tmk@cup.uni-muenchen.de
_publ_contact_author_fax '+49 89 2180 77492'
_publ_contact_author_name 'Thomas M. Klapo\"tke'
_publ_contact_author_phone '+49 89 2180 77491'
_publ_section_title
;
 Transition Metal Complexes of 3-Amino-1-nitroguanidine as Laser Ignitible
 Primary Explosives: Structures and Properties
;
_journal_name_full 'Inorganic Chemistry'
_journal_page_first 13791
_journal_page_last 13802
_journal_paper_doi 10.1021/ic402038x
_journal_volume 52
_journal_year 2013
_chemical_formula_moiety ' C2 H14 Co N10 O6, 2(Cl O4)'
_chemical_formula_sum 'C2 H14 Cl2 Co N10 O14'
_chemical_formula_weight 532.06
_chemical_name_common Co(ANG)2(ClO4)2(H2O)2
_chemical_name_systematic 'Bis(3-amino-1-nitroguanidine)cobalt(II) perchlorate dihydrate'
_space_group_IT_number 14
_symmetry_cell_setting monoclinic
_symmetry_Int_Tables_number 14
_symmetry_space_group_name_Hall '-P 2ybc'
_symmetry_space_group_name_H-M 'P 1 21/c 1'
_atom_sites_solution_hydrogens difmap
_atom_sites_solution_primary direct
_atom_sites_solution_secondary difmap
_audit_author_name 'Joerg Stierstorfer'
_audit_creation_date
;
'Thu Feb 03 20:17:09 2011'
;
_audit_creation_method
;
CrysAlisPro, Oxford Diffraction Ltd.,
Version 1.171.35.11 (release 16-05-2011 CrysAlis171 .NET)
(compiled May 16 2011,17:55:39)
;
_audit_update_record 30.08.2012
_cell_angle_alpha 90.00
_cell_angle_beta 110.54(4)
_cell_angle_gamma 90.00
_cell_formula_units_Z 2
_cell_length_a 8.827(3)
_cell_length_b 10.020(2)
_cell_length_c 10.316(3)
_cell_measurement_reflns_used 756
_cell_measurement_temperature 173(2)
_cell_measurement_theta_max 33.3352
_cell_measurement_theta_min 4.2659
_cell_volume 854.4(5)
_computing_cell_refinement
;
CrysAlisPro, Agilent Technologies,
Version 1.171.35.11 (release 16-05-2011 CrysAlis171 .NET)
(compiled May 16 2011,17:55:39)
;
_computing_data_collection
;
CrysAlisPro, Agilent Technologies,
Version 1.171.35.11 (release 16-05-2011 CrysAlis171 .NET)
(compiled May 16 2011,17:55:39)
;
_computing_data_reduction
;
CrysAlisPro, Agilent Technologies,
Version 1.171.35.11 (release 16-05-2011 CrysAlis171 .NET)
(compiled May 16 2011,17:55:39)
;
_computing_molecular_graphics
;
'ORTEP (M. N. Burnett, C. K. Johnson, ORTEP-III: Oak Ridge Thermal Ellipsoid
;
_computing_publication_material 'PLATON (A. L. Spek, Acta Crystallogr, Sect. A, 1990, 46, C34, 1995 version).'
_computing_structure_refinement 'SHELXL-97 (Sheldrick, 1997)'
_computing_structure_solution SIR-92
_diffrn_ambient_temperature 173
_diffrn_detector_area_resol_mean 15.9809
_diffrn_measured_fraction_theta_full 0.994
_diffrn_measured_fraction_theta_max 0.994
_diffrn_measurement_device 'CCD camera on \k-goniostat'
_diffrn_measurement_device_type 'Xcalibur, Sapphire3'
_diffrn_measurement_method '\w scans'
_diffrn_orient_matrix_UB_11 -0.0084098936
_diffrn_orient_matrix_UB_12 0.0565118651
_diffrn_orient_matrix_UB_13 -0.0427676308
_diffrn_orient_matrix_UB_21 -0.0788846812
_diffrn_orient_matrix_UB_22 0.0105353970
_diffrn_orient_matrix_UB_23 0.0002850756
_diffrn_orient_matrix_UB_31 0.0323126323
_diffrn_orient_matrix_UB_32 0.0407333359
_diffrn_orient_matrix_UB_33 0.0593180931
_diffrn_radiation_collimation 0.5
_diffrn_radiation_monochromator graphite
_diffrn_radiation_source 'Enhance (Mo) x-ray Source'
_diffrn_radiation_type 'Mo K\a'
_diffrn_radiation_wavelength 0.71073
_diffrn_reflns_av_R_equivalents 0.0506
_diffrn_reflns_av_sigmaI/netI 0.0861
_diffrn_reflns_limit_h_max 11
_diffrn_reflns_limit_h_min -10
_diffrn_reflns_limit_k_max 9
_diffrn_reflns_limit_k_min -12
_diffrn_reflns_limit_l_max 12
_diffrn_reflns_limit_l_min -13
_diffrn_reflns_number 4763
_diffrn_reflns_theta_full 27.25
_diffrn_reflns_theta_max 27.25
_diffrn_reflns_theta_min 4.28
_diffrn_source_current 40
_diffrn_source_type 'Spellman generator'
_diffrn_source_voltage 50
_exptl_absorpt_coefficient_mu 1.416
_exptl_absorpt_correction_T_max 0.8052
_exptl_absorpt_correction_T_min 0.7185
_exptl_absorpt_correction_type multi-scan
_exptl_absorpt_process_details
;
CrysAlisPro, Agilent Technologies,
Version 1.171.35.11 (release 16-05-2011 CrysAlis171 .NET)
(compiled May 16 2011,17:55:39)
empirical absorption correction using spherical harmonics,
 implemented in SCALE3 ABSPACK scaling algorithm.
;
_exptl_crystal_colour yellow
_exptl_crystal_density_diffrn 2.068
_exptl_crystal_description rod
_exptl_crystal_F_000 538
_exptl_crystal_size_max 0.25
_exptl_crystal_size_mid 0.19
_exptl_crystal_size_min 0.16
_refine_diff_density_max 0.557
_refine_diff_density_min -0.335
_refine_diff_density_rms 0.083
_refine_ls_extinction_method none
_refine_ls_goodness_of_fit_ref 0.849
_refine_ls_hydrogen_treatment refall
_refine_ls_matrix_type full
_refine_ls_number_parameters 189
_refine_ls_number_reflns 1898
_refine_ls_number_restraints 1
_refine_ls_restrained_S_all 0.849
_refine_ls_R_factor_all 0.0762
_refine_ls_R_factor_gt 0.0406
_refine_ls_shift/su_max 0.000
_refine_ls_shift/su_mean 0.000
_refine_ls_structure_factor_coef Fsqd
_refine_ls_weighting_details 'calc w=1/[\s^2^(Fo^2^)+(0.0412P)^2^+0.0000P] where P=(Fo^2^+2Fc^2^)/3'
_refine_ls_weighting_scheme calc
_refine_ls_wR_factor_gt 0.0818
_refine_ls_wR_factor_ref 0.0890
_reflns_number_gt 1164
_reflns_number_total 1898
_reflns_threshold_expression >2sigma(I)
_cod_data_source_file ic402038x_si_002_09.cif
_cod_data_source_block gx069
_cod_original_cell_volume 854.4(4)
_cod_original_sg_symbol_Hall -P2ybc
_cod_database_code 4336850

loop_
_symmetry_equiv_pos_as_xyz
'x, y, z'
'-x, y+1/2, -z+1/2'
'-x, -y, -z'
'x, -y-1/2, z-1/2'

loop_
_atom_site_label
_atom_site_type_symbol
_atom_site_fract_x
_atom_site_fract_y
_atom_site_fract_z
_atom_site_U_iso_or_equiv
_atom_site_adp_type
_atom_site_occupancy
_atom_site_symmetry_multiplicity
_atom_site_calc_flag
_atom_site_refinement_flags
_atom_site_disorder_assembly
_atom_site_disorder_group
Co Co 0.5000 0.0000 0.0000 0.02102(19) Uani 1 2 d S . .
O1 O 0.4367(3) 0.2385(2) 0.1664(3) 0.0374(6) Uani 1 1 d . . .
O2 O 0.5634(3) 0.4063(2) 0.1220(2) 0.0343(6) Uani 1 1 d . . .
O7 O 0.6611(4) -0.0529(3) 0.1956(3) 0.0307(6) Uani 1 1 d . . .
N1 N 0.6939(4) 0.0116(3) -0.0774(4) 0.0252(6) Uani 1 1 d . . .
N2 N 0.7495(3) 0.1442(3) -0.0744(3) 0.0315(7) Uani 1 1 d D . .
N3 N 0.7584(5) 0.3591(3) -0.0053(4) 0.0414(9) Uani 1 1 d . . .
N4 N 0.5812(3) 0.1989(2) 0.0385(3) 0.0225(6) Uani 1 1 d . . .
N5 N 0.5270(3) 0.2875(3) 0.1108(3) 0.0264(6) Uani 1 1 d . . .
C1 C 0.6972(4) 0.2406(3) -0.0117(3) 0.0259(8) Uani 1 1 d . . .
Cl Cl 0.07403(11) 0.18095(10) 0.31366(10) 0.0403(3) Uani 1 1 d . . .
O3A O 0.210(3) 0.148(2) 0.422(2) 0.066(7) Uani 0.33(2) 1 d P A 1
O4A O 0.0993(17) 0.1999(16) 0.1916(14) 0.048(4) Uani 0.33(2) 1 d P A 1
O6A O 0.010(3) 0.0807(16) 0.391(4) 0.124(10) Uani 0.33(2) 1 d P A 1
O3B O 0.2346(13) 0.1375(12) 0.3713(16) 0.071(4) Uani 0.67(2) 1 d P A 2
O4B O 0.037(2) 0.156(2) 0.1672(11) 0.166(6) Uani 0.67(2) 1 d P A 2
O6B O -0.0577(10) 0.1071(10) 0.3071(11) 0.077(4) Uani 0.67(2) 1 d P A 2
O5 O 0.0426(3) 0.3154(3) 0.3477(3) 0.0555(8) Uani 1 1 d . A 2
H1A H 0.662(5) -0.013(4) -0.156(4) 0.046(13) Uiso 1 1 d . B 2
H2 H 0.819(3) 0.161(3) -0.104(3) 0.013(8) Uiso 1 1 d D C 2
H1B H 0.774(5) -0.032(4) -0.030(4) 0.041(12) Uiso 1 1 d . D 2
H3A H 0.732(4) 0.420(4) 0.032(4) 0.029(11) Uiso 1 1 d . E 2
H7B H 0.650(5) -0.113(4) 0.235(4) 0.040(14) Uiso 1 1 d . F 2
H7A H 0.741(6) -0.039(4) 0.211(5) 0.057(18) Uiso 1 1 d . G 2
H3B H 0.814(6) 0.374(4) -0.041(5) 0.065(17) Uiso 1 1 d . H 2

loop_
_atom_site_aniso_label
_atom_site_aniso_U_11
_atom_site_aniso_U_22
_atom_site_aniso_U_33
_atom_site_aniso_U_23
_atom_site_aniso_U_13
_atom_site_aniso_U_12
Co 0.0227(3) 0.0180(3) 0.0259(3) -0.0001(3) 0.0130(3) -0.0005(3)
O1 0.0530(17) 0.0282(15) 0.0480(16) -0.0072(11) 0.0389(15) -0.0075(11)
O2 0.0528(17) 0.0166(14) 0.0411(15) -0.0046(11) 0.0259(14) -0.0029(11)
O7 0.0260(16) 0.0343(17) 0.0328(15) 0.0085(12) 0.0115(14) -0.0042(12)
N1 0.0238(16) 0.0251(18) 0.0307(18) -0.0015(15) 0.0147(15) 0.0001(14)
N2 0.0315(17) 0.0277(18) 0.0461(19) -0.0088(14) 0.0274(16) -0.0099(13)
N3 0.049(2) 0.026(2) 0.065(3) -0.0105(17) 0.040(2) -0.0133(16)
N4 0.0279(15) 0.0206(16) 0.0239(15) -0.0021(11) 0.0154(13) -0.0012(11)
N5 0.0329(16) 0.0219(17) 0.0263(15) 0.0000(12) 0.0128(14) 0.0000(12)
C1 0.0273(19) 0.026(2) 0.0259(18) -0.0051(14) 0.0109(16) -0.0061(14)
Cl 0.0264(5) 0.0485(6) 0.0467(6) 0.0000(5) 0.0138(5) 0.0022(4)
O3A 0.055(12) 0.043(8) 0.060(10) -0.006(7) -0.029(8) 0.032(7)
O4A 0.047(7) 0.084(9) 0.028(7) -0.020(5) 0.032(6) -0.020(6)
O6A 0.149(16) 0.056(8) 0.26(2) 0.091(12) 0.184(18) 0.067(9)
O3B 0.033(3) 0.036(4) 0.133(10) -0.019(5) 0.013(5) 0.009(2)
O4B 0.170(12) 0.228(16) 0.054(5) -0.030(7) -0.018(7) 0.110(10)
O6B 0.059(5) 0.062(6) 0.127(7) -0.052(4) 0.053(5) -0.052(4)
O5 0.0524(18) 0.0395(18) 0.086(2) 0.0051(15) 0.0387(18) 0.0121(13)

loop_
_atom_type_symbol
_atom_type_description
_atom_type_scat_dispersion_real
_atom_type_scat_dispersion_imag
_atom_type_scat_source
C C 0.0033 0.0016 'International Tables Vol C Tables 4.2.6.8 and 6.1.1.4'
Cl Cl 0.1484 0.1585 'International Tables Vol C Tables 4.2.6.8 and 6.1.1.4'
Co Co 0.3494 0.9721 'International Tables Vol C Tables 4.2.6.8 and 6.1.1.4'
N N 0.0061 0.0033 'International Tables Vol C Tables 4.2.6.8 and 6.1.1.4'
O O 0.0106 0.0060 'International Tables Vol C Tables 4.2.6.8 and 6.1.1.4'
H H 0.0000 0.0000 'International Tables Vol C Tables 4.2.6.8 and 6.1.1.4'

loop_
_geom_angle_atom_site_label_1
_geom_angle_atom_site_label_2
_geom_angle_atom_site_label_3
_geom_angle
_geom_angle_site_symmetry_1
_geom_angle_site_symmetry_3
O7 Co O7 180.0(2) . 3_655
O7 Co N4 90.76(11) . 3_655
O7 Co N4 89.24(11) 3_655 3_655
O7 Co N4 89.24(11) . .
O7 Co N4 90.76(11) 3_655 .
N4 Co N4 180.00(16) 3_655 .
O7 Co N1 89.31(13) . 3_655
O7 Co N1 90.69(13) 3_655 3_655
N4 Co N1 75.76(11) 3_655 3_655
N4 Co N1 104.24(11) . 3_655
O7 Co N1 90.69(13) . .
O7 Co N1 89.31(13) 3_655 .
N4 Co N1 104.24(11) 3_655 .
N4 Co N1 75.76(11) . .
N1 Co N1 180.0(2) 3_655 .
Co O7 H7B 124(3) . .
Co O7 H7A 118(4) . .
H7B O7 H7A 111(5) . .
N2 N1 Co 111.22(19) . .
N2 N1 H1A 108(3) . .
Co N1 H1A 108(3) . .
N2 N1 H1B 106(3) . .
Co N1 H1B 112(3) . .
H1A N1 H1B 111(4) . .
C1 N2 N1 121.0(3) . .
C1 N2 H2 119(2) . .
N1 N2 H2 120(2) . .
C1 N3 H3A 123(3) . .
C1 N3 H3B 121(4) . .
H3A N3 H3B 116(5) . .
N5 N4 C1 117.8(3) . .
N5 N4 Co 124.2(2) . .
C1 N4 Co 118.0(2) . .
O2 N5 O1 122.1(3) . .
O2 N5 N4 123.9(3) . .
O1 N5 N4 114.0(3) . .
N3 C1 N2 118.6(3) . .
N3 C1 N4 128.0(3) . .
N2 C1 N4 113.3(3) . .
O6B Cl O3A 113.7(16) . .
O6B Cl O4A 116.3(7) . .
O3A Cl O4A 114.0(13) . .
O6B Cl O3B 124.9(8) . .
O4A Cl O3B 88.1(9) . .
O6B Cl O5 106.6(4) . .
O3A Cl O5 102.5(9) . .
O4A Cl O5 101.6(7) . .
O3B Cl O5 116.1(5) . .
O6B Cl O4B 88.7(12) . .
O3A Cl O4B 128.6(10) . .
O3B Cl O4B 102.4(6) . .
O5 Cl O4B 115.0(7) . .
O3A Cl O6A 78(2) . .
O4A Cl O6A 142.3(15) . .
O3B Cl O6A 94.5(12) . .
O5 Cl O6A 110.7(7) . .
O4B Cl O6A 116(2) . .

loop_
_geom_bond_atom_site_label_1
_geom_bond_atom_site_label_2
_geom_bond_distance
_geom_bond_site_symmetry_2
Co O7 2.088(3) .
Co O7 2.088(3) 3_655
Co N4 2.108(3) 3_655
Co N4 2.108(3) .
Co N1 2.130(3) 3_655
Co N1 2.130(3) .
O1 N5 1.235(3) .
O2 N5 1.228(3) .
O7 H7B 0.75(4) .
O7 H7A 0.68(5) .
N1 N2 1.413(4) .
N1 H1A 0.80(4) .
N1 H1B 0.83(4) .
N2 C1 1.332(4) .
N2 H2 0.790(10) .
N3 C1 1.296(4) .
N3 H3A 0.80(4) .
N3 H3B 0.73(4) .
N4 N5 1.351(3) .
N4 C1 1.365(4) .
Cl O6B 1.360(6) .
Cl O3A 1.365(19) .
Cl O4A 1.367(12) .
Cl O3B 1.401(10) .
Cl O5 1.444(3) .
Cl O4B 1.451(11) .
Cl O6A 1.510(12) .
O3A O6A 1.81(4) .

loop_
_geom_hbond_atom_site_label_D
_geom_hbond_atom_site_label_H
_geom_hbond_atom_site_label_A
_geom_hbond_distance_DH
_geom_hbond_distance_HA
_geom_hbond_distance_DA
_geom_hbond_angle_DHA
_geom_hbond_site_symmetry_A
N1 H1A O1 0.80(4) 2.41(4) 2.777(4) 110(3) 3_655
N1 H1A O2 0.80(4) 2.40(4) 3.019(4) 135(4) 4_565
N2 H2 O5 0.790(10) 2.214(12) 2.993(4) 169(3) 4_665
N1 H1B O5 0.83(4) 2.52(4) 3.320(5) 163(3) 2_645
N3 H3A O2 0.80(4) 2.02(4) 2.549(5) 124(3) .
O7 H7B O1 0.75(4) 2.09(4) 2.829(4) 166(4) 2_645

loop_
_geom_torsion_atom_site_label_1
_geom_torsion_atom_site_label_2
_geom_torsion_atom_site_label_3
_geom_torsion_atom_site_label_4
_geom_torsion
_geom_torsion_site_symmetry_1
O7 Co N1 N2 -96.1(2) .
O7 Co N1 N2 83.9(2) 3_655
N4 Co N1 N2 172.9(2) 3_655
N4 Co N1 N2 -7.1(2) .
Co N1 N2 C1 8.6(4) .
O7 Co N4 N5 -82.6(3) .
O7 Co N4 N5 97.4(3) 3_655
N1 Co N4 N5 6.5(3) 3_655
N1 Co N4 N5 -173.5(3) .
O7 Co N4 C1 96.7(2) .
O7 Co N4 C1 -83.3(2) 3_655
N1 Co N4 C1 -174.2(2) 3_655
N1 Co N4 C1 5.8(2) .
C1 N4 N5 O2 7.8(4) .
Co N4 N5 O2 -172.9(2) .
C1 N4 N5 O1 -171.9(3) .
Co N4 N5 O1 7.4(4) .
N1 N2 C1 N3 176.3(3) .
N1 N2 C1 N4 -4.0(5) .
N5 N4 C1 N3 -4.0(5) .
Co N4 C1 N3 176.7(3) .
N5 N4 C1 N2 176.3(3) .
Co N4 C1 N2 -3.0(4) .
O6B Cl O3A O6A -5.8(10) .
O4A Cl O3A O6A -142.2(12) .
O3B Cl O3A O6A -127(4) .
O5 Cl O3A O6A 108.8(10) .
O4B Cl O3A O6A -114.3(18) .
O6B Cl O6A O3A 171.0(16) .
O4A Cl O6A O3A 113.8(17) .
O3B Cl O6A O3A 21.1(10) .
O5 Cl O6A O3A -98.9(12) .
O4B Cl O6A O3A 127.4(9) .
